data_7717745
loop_
_publ_author_name
'Soran, Albert'
'Chapple, Peter M.'
'Longuet, Claire'
'Sonnier, Rodolphe'
'Cordier, Marie'
'Carpentier, Jean-Fran&#xe7;ois'
'Sarazin, Yann'

_publ_section_title
;
 Phosphorus-containing polycarbosilazanes: synthesis <i>via</i>
 dehydrocoupling catalysis and flame-retardant properties.
;
_journal_name_full 'Dalton transactions (Cambridge, England : 2003)'
_journal_paper_doi 10.1039/d4dt03172e
_journal_year 2024
_chemical_compound_source 'synthesis as described'
_chemical_formula_moiety 'C37 H32 N P Si'
_chemical_formula_sum 'C37 H32 N P Si'
_chemical_formula_weight 549.69
_space_group_crystal_system triclinic
_space_group_IT_number 2
_space_group_name_Hall '-P 1'
_space_group_name_H-M_alt 'P -1'
_atom_sites_solution_hydrogens geom
_atom_sites_solution_primary dual
_atom_sites_solution_secondary difmap
_audit_update_record
;
2024-09-18 deposited with the CCDC.	2024-12-05 downloaded from the CCDC.
;
_cell_angle_alpha 89.561(5)
_cell_angle_beta 79.782(5)
_cell_angle_gamma 83.183(4)
_cell_formula_units_Z 4
_cell_length_a 9.4488(11)
_cell_length_b 17.913(2)
_cell_length_c 17.982(2)
_cell_measurement_reflns_used 9818
_cell_measurement_temperature 150
_cell_measurement_theta_max 27.5177
_cell_measurement_theta_min 2.3019
_cell_measurement_wavelength 0.710730
_cell_volume 2973.8(6)
_computing_cell_refinement 'APEX3 (Bruker, 2015)'
_computing_data_collection 'SAINT (Bruker, 2014)'
_computing_data_reduction 'SAINT (Bruker, 2014)'
_computing_molecular_graphics 'PLATON, A.L.Spek, Acta Cryst. 2009, D65, 148-155'
_computing_publication_material 'CRYSCALC (T. Roisnel, local program, ver. 2020)'
_computing_structure_refinement 'SHELXL-2018_3 (Sheldrick, 2018)'
_computing_structure_solution 'SHELXT (G. Sheldrick, 2015)'
_diffrn_ambient_temperature 150
_diffrn_detector '(CMOS) PHOTON 100'
_diffrn_detector_area_resol_mean 10.4167
_diffrn_measured_fraction_theta_full 0.991
_diffrn_measured_fraction_theta_max 0.991
_diffrn_measurement_device_type 'D8 VENTURE Bruker AXS'
_diffrn_measurement_method 'rotation images'
_diffrn_orient_matrix_UB_11 -0.0423556
_diffrn_orient_matrix_UB_12 0.0272225
_diffrn_orient_matrix_UB_13 -0.0411951
_diffrn_orient_matrix_UB_21 -0.0002298
_diffrn_orient_matrix_UB_22 0.0490036
_diffrn_orient_matrix_UB_23 0.0263161
_diffrn_orient_matrix_UB_31 0.0996859
_diffrn_orient_matrix_UB_32 0.0043946
_diffrn_orient_matrix_UB_33 -0.0283565
_diffrn_radiation_monochromator 'multilayer monochromator'
_diffrn_radiation_probe x-ray
_diffrn_radiation_source 'Incoatec microfocus sealed tube'
_diffrn_radiation_type MoK\a
_diffrn_radiation_wavelength 0.71073
_diffrn_reflns_av_unetI/netI 0.0836
_diffrn_reflns_limit_h_max 11
_diffrn_reflns_limit_h_min -11
_diffrn_reflns_limit_k_max 21
_diffrn_reflns_limit_k_min -21
_diffrn_reflns_limit_l_max 21
_diffrn_reflns_limit_l_min -21
_diffrn_reflns_number 11213
_diffrn_reflns_theta_full 25.242
_diffrn_reflns_theta_max 25.681
_diffrn_reflns_theta_min 2.206
_diffrn_source_current 1.0
_diffrn_source_voltage 50.0
_exptl_absorpt_coefficient_mu 0.159
_exptl_absorpt_correction_T_max 0.984
_exptl_absorpt_correction_T_min 0.639
_exptl_absorpt_correction_type multi-scan
_exptl_absorpt_process_details
;
  [Sheldrick, G.M. (2014). SADABS Bruker AXS Inc., Madison, Wisconsin, USA]
;
_exptl_crystal_colour colourless
_exptl_crystal_density_diffrn 1.228
_exptl_crystal_description plate
_exptl_crystal_F_000 1160
_exptl_crystal_size_max 0.550
_exptl_crystal_size_mid 0.420
_exptl_crystal_size_min 0.100
_refine_diff_density_max 1.018
_refine_diff_density_min -1.049
_refine_diff_density_rms 0.186
_refine_ls_extinction_method none
_refine_ls_goodness_of_fit_ref 1.189
_refine_ls_hydrogen_treatment constr
_refine_ls_matrix_type full
_refine_ls_number_parameters 578
_refine_ls_number_reflns 11213
_refine_ls_number_restraints 0
_refine_ls_restrained_S_all 1.189
_refine_ls_R_factor_all 0.1557
_refine_ls_R_factor_gt 0.1424
_refine_ls_shift/su_max 0.000
_refine_ls_shift/su_mean 0.000
_refine_ls_structure_factor_coef Fsqd
_refine_ls_weighting_details 'w=1/[\s^2^(Fo^2^)+(0.1025P)^2^+27.5752P] where P=(Fo^2^+2Fc^2^)/3'
_refine_ls_weighting_scheme calc
_refine_ls_wR_factor_gt 0.3788
_refine_ls_wR_factor_ref 0.3868
_reflns_Friedel_coverage 0.000
_reflns_number_gt 9426
_reflns_number_total 11213
_reflns_threshold_expression >2sigma(I)
_cod_data_source_file d4dt03172e2.cif
_cod_data_source_block 4-Ph2P-C6H4CH2NHSiPh3
_cod_database_code 7717745

loop_
_space_group_symop_operation_xyz
'x, y, z'
'-x, -y, -z'

loop_
_atom_site_label
_atom_site_type_symbol
_atom_site_fract_x
_atom_site_fract_y
_atom_site_fract_z
_atom_site_U_iso_or_equiv
_atom_site_adp_type
_atom_site_occupancy
_atom_site_site_symmetry_order
_atom_site_calc_flag
_atom_site_refinement_flags_posn
_atom_site_refinement_flags_adp
_atom_site_refinement_flags_occupancy
_atom_site_disorder_assembly
_atom_site_disorder_group
P1 P 0.1874(2) -0.11880(12) 0.59387(12) 0.0231(5) Uani 1 1 d . . . . .
Si1 Si 0.1680(2) 0.33828(13) 0.73395(12) 0.0210(5) Uani 1 1 d . . . . .
N1 N 0.1887(8) 0.2417(4) 0.7274(4) 0.0280(16) Uani 1 1 d . . . . .
H1N H 0.134915 0.215812 0.760650 0.034 Uiso 1 1 calc R U . . .
C1 C -0.0109(5) -0.1219(3) 0.6058(3) 0.0232(17) Uani 1 1 d G . . . .
C2 C -0.0913(6) -0.1113(4) 0.6783(2) 0.034(2) Uani 1 1 d G . . . .
H2 H -0.045169 -0.100531 0.719160 0.041 Uiso 1 1 calc R U . . .
C3 C -0.2393(6) -0.1164(4) 0.6911(3) 0.044(3) Uani 1 1 d G . . . .
H3 H -0.294257 -0.109175 0.740682 0.053 Uiso 1 1 calc R U . . .
C4 C -0.3069(5) -0.1322(4) 0.6314(3) 0.039(2) Uani 1 1 d G . . . .
H4 H -0.408001 -0.135714 0.640113 0.047 Uiso 1 1 calc R U . . .
C5 C -0.2265(6) -0.1428(4) 0.5589(3) 0.041(2) Uani 1 1 d G . . . .
H5 H -0.272658 -0.153610 0.518021 0.049 Uiso 1 1 calc R U . . .
C6 C -0.0785(6) -0.1377(4) 0.5461(2) 0.0293(19) Uani 1 1 d G . . . .
H6 H -0.023569 -0.144966 0.496497 0.035 Uiso 1 1 calc R U . . .
C7 C 0.2456(6) -0.1352(3) 0.4916(2) 0.0215(17) Uani 1 1 d G . . . .
C8 C 0.2964(6) -0.2094(3) 0.4703(3) 0.0283(19) Uani 1 1 d G . . . .
H8 H 0.307701 -0.246217 0.507713 0.034 Uiso 1 1 calc R U . . .
C9 C 0.3308(7) -0.2296(2) 0.3941(3) 0.032(2) Uani 1 1 d G . . . .
H9 H 0.365519 -0.280286 0.379580 0.039 Uiso 1 1 calc R U . . .
C10 C 0.3143(7) -0.1757(3) 0.3393(2) 0.031(2) Uani 1 1 d G . . . .
H10 H 0.337772 -0.189550 0.287306 0.038 Uiso 1 1 calc R U . . .
C11 C 0.2635(6) -0.1016(3) 0.3606(2) 0.030(2) Uani 1 1 d G . . . .
H11 H 0.252207 -0.064745 0.323164 0.036 Uiso 1 1 calc R U . . .
C12 C 0.2291(6) -0.0813(2) 0.4367(3) 0.0267(19) Uani 1 1 d G . . . .
H12 H 0.194388 -0.030674 0.451298 0.032 Uiso 1 1 calc R U . . .
C13 C 0.2060(5) -0.0173(2) 0.6064(3) 0.0241(18) Uani 1 1 d G . . . .
C14 C 0.3442(5) 0.0040(3) 0.5862(3) 0.0268(19) Uani 1 1 d G . . . .
H14 H 0.420384 -0.030230 0.559482 0.032 Uiso 1 1 calc R U . . .
C15 C 0.3709(4) 0.0755(3) 0.6051(3) 0.0288(19) Uani 1 1 d G . . . .
H15 H 0.465421 0.090075 0.591300 0.035 Uiso 1 1 calc R U . . .
C16 C 0.2595(5) 0.1256(2) 0.6442(3) 0.0229(17) Uani 1 1 d G . . . .
C17 C 0.1212(5) 0.1043(3) 0.6644(3) 0.0280(19) Uani 1 1 d G . . . .
H17 H 0.045051 0.138518 0.691093 0.034 Uiso 1 1 calc R U . . .
C18 C 0.0945(4) 0.0328(3) 0.6455(3) 0.0267(18) Uani 1 1 d G . . . .
H18 H 0.000011 0.018213 0.659276 0.032 Uiso 1 1 calc R U . . .
C19 C 0.2953(10) 0.2022(5) 0.6669(6) 0.034(2) Uani 1 1 d . . . . .
H19A H 0.390567 0.195159 0.683322 0.041 Uiso 1 1 calc R U . . .
H19B H 0.304661 0.234453 0.621770 0.041 Uiso 1 1 calc R U . . .
C20 C 0.3519(4) 0.3737(3) 0.7258(3) 0.0216(17) Uani 1 1 d G . . . .
C21 C 0.4436(5) 0.3371(3) 0.7705(3) 0.0243(17) Uani 1 1 d G . . . .
H21 H 0.411941 0.297871 0.802819 0.029 Uiso 1 1 calc R U . . .
C22 C 0.5816(5) 0.3577(3) 0.7678(3) 0.0280(19) Uani 1 1 d G . . . .
H22 H 0.644262 0.332678 0.798360 0.034 Uiso 1 1 calc R U . . .
C23 C 0.6279(4) 0.4151(3) 0.7205(3) 0.0250(18) Uani 1 1 d G . . . .
H23 H 0.722175 0.429214 0.718673 0.030 Uiso 1 1 calc R U . . .
C24 C 0.5361(5) 0.4518(3) 0.6758(3) 0.0250(18) Uani 1 1 d G . . . .
H24 H 0.567768 0.490944 0.643445 0.030 Uiso 1 1 calc R U . . .
C25 C 0.3981(5) 0.4311(3) 0.6784(3) 0.0242(18) Uani 1 1 d G . . . .
H25 H 0.335446 0.456139 0.647903 0.029 Uiso 1 1 calc R U . . .
C26 C 0.0570(5) 0.3641(3) 0.8313(2) 0.0212(17) Uani 1 1 d G . . . .
C27 C 0.1146(5) 0.3931(4) 0.8893(3) 0.034(2) Uani 1 1 d G . . . .
H27 H 0.212523 0.403264 0.880570 0.041 Uiso 1 1 calc R U . . .
C28 C 0.0289(6) 0.4071(4) 0.9602(3) 0.041(3) Uani 1 1 d G . . . .
H28 H 0.068297 0.426905 0.999831 0.049 Uiso 1 1 calc R U . . .
C29 C -0.1144(6) 0.3922(4) 0.9730(2) 0.042(3) Uani 1 1 d G . . . .
H29 H -0.172929 0.401774 1.021379 0.050 Uiso 1 1 calc R U . . .
C30 C -0.1720(5) 0.3632(4) 0.9149(3) 0.045(3) Uani 1 1 d G . . . .
H30 H -0.269931 0.353003 0.923667 0.054 Uiso 1 1 calc R U . . .
C31 C -0.0863(6) 0.3492(4) 0.8441(3) 0.034(2) Uani 1 1 d G . . . .
H31 H -0.125708 0.329361 0.804406 0.041 Uiso 1 1 calc R U . . .
C32 C 0.0652(6) 0.3787(3) 0.6579(3) 0.0245(18) Uani 1 1 d G . . . .
C33 C 0.0256(7) 0.4558(3) 0.6553(3) 0.0291(19) Uani 1 1 d G . . . .
H33 H 0.055172 0.488511 0.689377 0.035 Uiso 1 1 calc R U . . .
C34 C -0.0573(7) 0.4849(3) 0.6029(3) 0.036(2) Uani 1 1 d G . . . .
H34 H -0.084417 0.537623 0.601158 0.043 Uiso 1 1 calc R U . . .
C35 C -0.1006(7) 0.4370(4) 0.5531(3) 0.041(3) Uani 1 1 d G . . . .
H35 H -0.157315 0.456944 0.517293 0.049 Uiso 1 1 calc R U . . .
C36 C -0.0610(8) 0.3599(3) 0.5557(3) 0.046(3) Uani 1 1 d G . . . .
H36 H -0.090624 0.327153 0.521645 0.055 Uiso 1 1 calc R U . . .
C37 C 0.0219(7) 0.3307(2) 0.6081(3) 0.036(2) Uani 1 1 d G . . . .
H37 H 0.048965 0.278039 0.609864 0.043 Uiso 1 1 calc R U . . .
P2 P 0.5764(3) -0.13088(12) 0.13271(12) 0.0228(5) Uani 1 1 d . . . . .
Si2 Si 0.7148(2) 0.31455(12) 0.24213(12) 0.0178(5) Uani 1 1 d . . . . .
N2 N 0.7265(8) 0.2184(4) 0.2360(4) 0.0228(15) Uani 1 1 d . . . . .
H2N H 0.680570 0.195139 0.274496 0.027 Uiso 1 1 calc R U . . .
C38 C 0.3815(5) -0.1063(3) 0.1289(3) 0.0257(18) Uani 1 1 d G . . . .
C39 C 0.3134(6) -0.0329(3) 0.1358(4) 0.036(2) Uani 1 1 d G . . . .
H39 H 0.368151 0.007583 0.139672 0.043 Uiso 1 1 calc R U . . .
C40 C 0.1651(7) -0.0188(3) 0.1372(4) 0.044(3) Uani 1 1 d G . . . .
H40 H 0.118494 0.031343 0.141921 0.053 Uiso 1 1 calc R U . . .
C41 C 0.0849(5) -0.0781(4) 0.1316(4) 0.050(3) Uani 1 1 d G . . . .
H41 H -0.016484 -0.068476 0.132468 0.060 Uiso 1 1 calc R U . . .
C42 C 0.1530(7) -0.1515(4) 0.1246(5) 0.060(4) Uani 1 1 d G . . . .
H42 H 0.098195 -0.192055 0.120766 0.073 Uiso 1 1 calc R U . . .
C43 C 0.3013(7) -0.1656(3) 0.1233(4) 0.044(3) Uani 1 1 d G . . . .
H43 H 0.347852 -0.215816 0.118517 0.053 Uiso 1 1 calc R U . . .
C44 C 0.6520(6) -0.1613(3) 0.0343(2) 0.0272(19) Uani 1 1 d G . . . .
C45 C 0.5831(5) -0.1406(3) -0.0262(3) 0.0255(18) Uani 1 1 d G . . . .
H45 H 0.491863 -0.110410 -0.017693 0.031 Uiso 1 1 calc R U . . .
C46 C 0.6477(6) -0.1640(3) -0.0991(2) 0.033(2) Uani 1 1 d G . . . .
H46 H 0.600632 -0.149829 -0.140468 0.039 Uiso 1 1 calc R U . . .
C47 C 0.7813(7) -0.2081(4) -0.1116(3) 0.045(3) Uani 1 1 d G . . . .
H47 H 0.825412 -0.224091 -0.161424 0.054 Uiso 1 1 calc R U . . .
C48 C 0.8502(5) -0.2288(4) -0.0511(3) 0.043(3) Uani 1 1 d G . . . .
H48 H 0.941426 -0.258934 -0.059605 0.052 Uiso 1 1 calc R U . . .
C49 C 0.7856(6) -0.2054(3) 0.0218(3) 0.033(2) Uani 1 1 d G . . . .
H49 H 0.832660 -0.219516 0.063171 0.040 Uiso 1 1 calc R U . . .
C50 C 0.6427(6) -0.0374(2) 0.1383(3) 0.0214(16) Uani 1 1 d G . . . .
C51 C 0.7220(6) -0.0030(3) 0.0779(2) 0.0239(18) Uani 1 1 d G . . . .
H51 H 0.741596 -0.026104 0.029151 0.029 Uiso 1 1 calc R U . . .
C52 C 0.7725(6) 0.0651(3) 0.0887(2) 0.0240(18) Uani 1 1 d G . . . .
H52 H 0.826734 0.088630 0.047418 0.029 Uiso 1 1 calc R U . . .
C53 C 0.7438(6) 0.0989(2) 0.1600(3) 0.0208(16) Uani 1 1 d G . . . .
C54 C 0.6646(6) 0.0645(3) 0.2204(2) 0.0250(18) Uani 1 1 d G . . . .
H54 H 0.644943 0.087578 0.269162 0.030 Uiso 1 1 calc R U . . .
C55 C 0.6140(6) -0.0037(3) 0.2096(2) 0.0237(17) Uani 1 1 d G . . . .
H55 H 0.559803 -0.027156 0.250896 0.028 Uiso 1 1 calc R U . . .
C56 C 0.8068(9) 0.1716(5) 0.1716(5) 0.0261(18) Uani 1 1 d . . . . .
H56A H 0.907955 0.158791 0.179306 0.031 Uiso 1 1 calc R U . . .
H56B H 0.809137 0.201489 0.125018 0.031 Uiso 1 1 calc R U . . .
C57 C 0.6150(6) 0.3573(3) 0.1661(3) 0.0192(16) Uani 1 1 d G . . . .
C58 C 0.5909(6) 0.4351(3) 0.1608(3) 0.0266(18) Uani 1 1 d G . . . .
H58 H 0.629841 0.466222 0.192627 0.032 Uiso 1 1 calc R U . . .
C59 C 0.5097(7) 0.4673(2) 0.1089(3) 0.031(2) Uani 1 1 d G . . . .
H59 H 0.493159 0.520496 0.105323 0.037 Uiso 1 1 calc R U . . .
C60 C 0.4526(6) 0.4218(3) 0.0624(3) 0.031(2) Uani 1 1 d G . . . .
H60 H 0.397122 0.443845 0.026922 0.038 Uiso 1 1 calc R U . . .
C61 C 0.4768(6) 0.3440(3) 0.0677(3) 0.030(2) Uani 1 1 d G . . . .
H61 H 0.437766 0.312921 0.035825 0.036 Uiso 1 1 calc R U . . .
C62 C 0.5579(6) 0.3118(2) 0.1195(3) 0.0257(18) Uani 1 1 d G . . . .
H62 H 0.574448 0.258646 0.123128 0.031 Uiso 1 1 calc R U . . .
C63 C 0.8998(4) 0.3488(3) 0.2350(3) 0.0227(17) Uani 1 1 d G . . . .
C64 C 0.9856(6) 0.3166(3) 0.2849(3) 0.0271(18) Uani 1 1 d G . . . .
H64 H 0.949436 0.281166 0.320702 0.033 Uiso 1 1 calc R U . . .
C65 C 1.1242(5) 0.3364(3) 0.2823(3) 0.036(2) Uani 1 1 d G . . . .
H65 H 1.182870 0.314388 0.316408 0.043 Uiso 1 1 calc R U . . .
C66 C 1.1771(4) 0.3883(4) 0.2299(3) 0.037(2) Uani 1 1 d G . . . .
H66 H 1.271867 0.401782 0.228189 0.044 Uiso 1 1 calc R U . . .
C67 C 1.0913(6) 0.4205(3) 0.1801(3) 0.033(2) Uani 1 1 d G . . . .
H67 H 1.127432 0.455955 0.144265 0.040 Uiso 1 1 calc R U . . .
C68 C 0.9526(5) 0.4007(3) 0.1826(3) 0.0287(19) Uani 1 1 d G . . . .
H68 H 0.893997 0.422734 0.148558 0.034 Uiso 1 1 calc R U . . .
C69 C 0.6033(5) 0.3392(3) 0.3401(2) 0.0193(16) Uani 1 1 d G . . . .
C70 C 0.4683(6) 0.3135(3) 0.3571(3) 0.032(2) Uani 1 1 d G . . . .
H70 H 0.435890 0.284382 0.320947 0.038 Uiso 1 1 calc R U . . .
C71 C 0.3808(5) 0.3303(4) 0.4270(3) 0.034(2) Uani 1 1 d G . . . .
H71 H 0.288533 0.312743 0.438592 0.040 Uiso 1 1 calc R U . . .
C72 C 0.4283(5) 0.3729(4) 0.4799(2) 0.030(2) Uani 1 1 d G . . . .
H72 H 0.368425 0.384444 0.527664 0.036 Uiso 1 1 calc R U . . .
C73 C 0.5632(6) 0.3987(3) 0.4629(3) 0.030(2) Uani 1 1 d G . . . .
H73 H 0.595675 0.427784 0.499092 0.036 Uiso 1 1 calc R U . . .
C74 C 0.6508(4) 0.3818(3) 0.3930(3) 0.0208(16) Uani 1 1 d G . . . .
H74 H 0.743035 0.399424 0.381447 0.025 Uiso 1 1 calc R U . . .

loop_
_atom_site_aniso_label
_atom_site_aniso_U_11
_atom_site_aniso_U_22
_atom_site_aniso_U_33
_atom_site_aniso_U_23
_atom_site_aniso_U_13
_atom_site_aniso_U_12
P1 0.0297(11) 0.0211(11) 0.0168(10) -0.0028(8) -0.0044(8) 0.0038(9)
Si1 0.0221(11) 0.0270(12) 0.0133(10) -0.0050(8) -0.0009(8) -0.0040(9)
N1 0.029(4) 0.030(4) 0.023(4) -0.006(3) 0.003(3) -0.004(3)
C1 0.032(5) 0.020(4) 0.014(4) 0.004(3) 0.001(3) -0.001(3)
C2 0.046(6) 0.033(5) 0.021(4) 0.000(4) 0.003(4) -0.006(4)
C3 0.044(6) 0.049(6) 0.028(5) 0.002(4) 0.020(4) -0.001(5)
C4 0.034(5) 0.044(6) 0.036(5) 0.007(5) 0.001(4) 0.000(5)
C5 0.040(6) 0.048(6) 0.036(5) 0.005(5) -0.010(4) -0.006(5)
C6 0.027(5) 0.035(5) 0.023(4) 0.002(4) 0.000(4) 0.000(4)
C7 0.018(4) 0.029(4) 0.016(4) -0.006(3) 0.000(3) -0.001(3)
C8 0.030(5) 0.024(4) 0.027(4) -0.006(4) 0.001(4) 0.002(4)
C9 0.031(5) 0.026(5) 0.034(5) -0.013(4) 0.006(4) 0.001(4)
C10 0.027(5) 0.046(6) 0.017(4) -0.012(4) 0.006(3) -0.004(4)
C11 0.025(4) 0.046(6) 0.018(4) 0.003(4) -0.001(3) -0.006(4)
C12 0.020(4) 0.033(5) 0.024(4) -0.007(4) 0.000(3) 0.006(4)
C13 0.026(4) 0.028(4) 0.018(4) -0.004(3) -0.007(3) 0.003(3)
C14 0.024(4) 0.037(5) 0.016(4) -0.005(3) 0.002(3) 0.004(4)
C15 0.025(4) 0.034(5) 0.025(4) -0.004(4) 0.003(3) -0.005(4)
C16 0.020(4) 0.027(4) 0.018(4) -0.008(3) 0.005(3) -0.002(3)
C17 0.016(4) 0.034(5) 0.032(5) -0.018(4) 0.001(3) 0.001(3)
C18 0.024(4) 0.022(4) 0.034(5) -0.008(4) -0.006(4) 0.003(3)
C19 0.026(5) 0.035(5) 0.038(5) -0.021(4) 0.009(4) -0.006(4)
C20 0.018(4) 0.025(4) 0.018(4) -0.007(3) 0.005(3) 0.002(3)
C21 0.023(4) 0.025(4) 0.021(4) 0.005(3) 0.003(3) -0.003(3)
C22 0.022(4) 0.035(5) 0.025(4) -0.005(4) -0.002(3) 0.005(4)
C23 0.016(4) 0.031(5) 0.027(4) -0.006(4) 0.002(3) -0.004(3)
C24 0.026(4) 0.028(4) 0.018(4) -0.005(3) 0.008(3) -0.007(3)
C25 0.024(4) 0.032(5) 0.016(4) -0.008(3) 0.000(3) -0.005(4)
C26 0.025(4) 0.018(4) 0.015(4) 0.000(3) 0.004(3) 0.005(3)
C27 0.031(5) 0.048(6) 0.021(4) -0.011(4) -0.002(4) 0.000(4)
C28 0.045(6) 0.061(7) 0.016(4) -0.012(4) -0.005(4) -0.001(5)
C29 0.042(6) 0.056(7) 0.020(5) -0.014(4) 0.007(4) 0.003(5)
C30 0.032(5) 0.074(8) 0.029(5) -0.009(5) 0.000(4) -0.013(5)
C31 0.030(5) 0.051(6) 0.022(4) -0.012(4) -0.003(4) -0.009(4)
C32 0.026(4) 0.033(5) 0.014(4) 0.000(3) -0.001(3) -0.008(4)
C33 0.031(5) 0.035(5) 0.021(4) -0.001(4) -0.004(4) -0.004(4)
C34 0.033(5) 0.048(6) 0.025(5) 0.004(4) -0.002(4) -0.001(4)
C35 0.039(6) 0.064(7) 0.025(5) 0.016(5) -0.011(4) -0.019(5)
C36 0.052(7) 0.068(8) 0.027(5) 0.002(5) -0.021(5) -0.023(6)
C37 0.045(6) 0.043(6) 0.024(5) 0.001(4) -0.006(4) -0.020(5)
P2 0.0336(12) 0.0187(10) 0.0166(10) 0.0018(8) -0.0053(8) -0.0034(9)
Si2 0.0189(10) 0.0210(11) 0.0128(10) -0.0031(8) -0.0019(8) -0.0013(8)
N2 0.029(4) 0.023(4) 0.014(3) -0.004(3) 0.001(3) 0.000(3)
C38 0.031(5) 0.031(5) 0.013(4) 0.002(3) 0.000(3) -0.004(4)
C39 0.038(5) 0.037(5) 0.032(5) -0.006(4) -0.005(4) -0.004(4)
C40 0.044(6) 0.047(6) 0.035(5) -0.005(5) 0.003(5) 0.008(5)
C41 0.033(6) 0.081(9) 0.036(6) 0.012(6) -0.005(5) -0.006(6)
C42 0.049(7) 0.066(8) 0.078(9) 0.035(7) -0.025(7) -0.035(6)
C43 0.039(6) 0.040(6) 0.059(7) 0.017(5) -0.013(5) -0.017(5)
C44 0.032(5) 0.027(5) 0.022(4) -0.006(3) -0.006(4) 0.001(4)
C45 0.030(4) 0.024(4) 0.023(4) -0.005(3) -0.004(3) -0.005(4)
C46 0.045(6) 0.033(5) 0.021(4) -0.005(4) 0.000(4) -0.016(4)
C47 0.057(7) 0.043(6) 0.028(5) -0.009(4) 0.011(5) -0.006(5)
C48 0.032(5) 0.040(6) 0.051(6) -0.012(5) 0.006(5) 0.001(4)
C49 0.029(5) 0.031(5) 0.039(5) -0.007(4) -0.009(4) 0.006(4)
C50 0.027(4) 0.020(4) 0.019(4) -0.003(3) -0.010(3) -0.001(3)
C51 0.025(4) 0.032(5) 0.013(4) -0.004(3) 0.002(3) -0.001(4)
C52 0.036(5) 0.016(4) 0.017(4) 0.006(3) 0.001(3) -0.001(3)
C53 0.015(4) 0.025(4) 0.021(4) -0.001(3) -0.002(3) 0.001(3)
C54 0.029(4) 0.031(5) 0.014(4) -0.011(3) -0.004(3) 0.002(4)
C55 0.031(4) 0.028(4) 0.012(4) 0.000(3) 0.000(3) -0.011(4)
C56 0.026(4) 0.029(5) 0.019(4) -0.007(3) 0.002(3) 0.005(4)
C57 0.021(4) 0.020(4) 0.014(4) 0.003(3) 0.002(3) -0.002(3)
C58 0.034(5) 0.030(5) 0.013(4) 0.000(3) 0.002(3) 0.000(4)
C59 0.041(5) 0.028(5) 0.018(4) 0.006(3) 0.004(4) 0.004(4)
C60 0.027(4) 0.046(6) 0.018(4) 0.015(4) 0.000(3) -0.001(4)
C61 0.030(5) 0.044(5) 0.021(4) 0.004(4) -0.010(4) -0.013(4)
C62 0.030(5) 0.029(5) 0.019(4) -0.002(3) -0.010(3) -0.002(4)
C63 0.021(4) 0.028(4) 0.018(4) -0.008(3) -0.001(3) -0.001(3)
C64 0.021(4) 0.032(5) 0.026(4) -0.004(4) -0.001(3) 0.000(4)
C65 0.020(4) 0.053(6) 0.035(5) -0.009(4) -0.009(4) 0.005(4)
C66 0.024(5) 0.047(6) 0.038(5) -0.015(4) 0.000(4) -0.001(4)
C67 0.024(4) 0.045(6) 0.027(5) -0.010(4) 0.006(4) -0.007(4)
C68 0.030(5) 0.036(5) 0.020(4) -0.002(4) 0.000(3) -0.006(4)
C69 0.023(4) 0.021(4) 0.015(4) 0.002(3) -0.003(3) -0.004(3)
C70 0.029(5) 0.048(6) 0.020(4) -0.007(4) -0.006(4) -0.009(4)
C71 0.023(4) 0.051(6) 0.026(5) -0.003(4) 0.005(4) -0.014(4)
C72 0.029(5) 0.039(5) 0.016(4) -0.008(4) 0.004(3) 0.001(4)
C73 0.037(5) 0.029(5) 0.021(4) -0.010(3) -0.006(4) 0.007(4)
C74 0.023(4) 0.017(4) 0.022(4) -0.002(3) -0.003(3) -0.001(3)

loop_
_atom_type_symbol
_atom_type_description
_atom_type_scat_dispersion_real
_atom_type_scat_dispersion_imag
_atom_type_scat_source
C C 0.0033 0.0016 'International Tables Vol C Tables 4.2.6.8 and 6.1.1.4'
H H 0.0000 0.0000 'International Tables Vol C Tables 4.2.6.8 and 6.1.1.4'
N N 0.0061 0.0033 'International Tables Vol C Tables 4.2.6.8 and 6.1.1.4'
P P 0.1023 0.0942 'International Tables Vol C Tables 4.2.6.8 and 6.1.1.4'
Si Si 0.0817 0.0704 'International Tables Vol C Tables 4.2.6.8 and 6.1.1.4'

loop_
_geom_angle_atom_site_label_1
_geom_angle_atom_site_label_2
_geom_angle_atom_site_label_3
_geom_angle
_geom_angle_site_symmetry_1
_geom_angle_site_symmetry_3
_geom_angle_publ_flag
C7 P1 C1 102.1(3) . . ?
C7 P1 C13 103.5(3) . . ?
C1 P1 C13 104.3(3) . . ?
N1 Si1 C20 110.1(3) . . ?
N1 Si1 C26 106.4(3) . . ?
C20 Si1 C26 109.3(3) . . ?
N1 Si1 C32 109.1(3) . . ?
C20 Si1 C32 112.0(3) . . ?
C26 Si1 C32 109.7(3) . . ?
C19 N1 Si1 120.5(6) . . ?
C19 N1 H1N 119.7 . . ?
Si1 N1 H1N 119.7 . . ?
C2 C1 C6 120.0 . . ?
C2 C1 P1 117.5(3) . . ?
C6 C1 P1 122.4(3) . . ?
C1 C2 C3 120.0 . . ?
C1 C2 H2 120.0 . . ?
C3 C2 H2 120.0 . . ?
C2 C3 C4 120.0 . . ?
C2 C3 H3 120.0 . . ?
C4 C3 H3 120.0 . . ?
C5 C4 C3 120.0 . . ?
C5 C4 H4 120.0 . . ?
C3 C4 H4 120.0 . . ?
C4 C5 C6 120.0 . . ?
C4 C5 H5 120.0 . . ?
C6 C5 H5 120.0 . . ?
C5 C6 C1 120.0 . . ?
C5 C6 H6 120.0 . . ?
C1 C6 H6 120.0 . . ?
C8 C7 C12 120.0 . . ?
C8 C7 P1 115.0(3) . . ?
C12 C7 P1 124.7(3) . . ?
C9 C8 C7 120.0 . . ?
C9 C8 H8 120.0 . . ?
C7 C8 H8 120.0 . . ?
C8 C9 C10 120.0 . . ?
C8 C9 H9 120.0 . . ?
C10 C9 H9 120.0 . . ?
C9 C10 C11 120.0 . . ?
C9 C10 H10 120.0 . . ?
C11 C10 H10 120.0 . . ?
C12 C11 C10 120.0 . . ?
C12 C11 H11 120.0 . . ?
C10 C11 H11 120.0 . . ?
C11 C12 C7 120.0 . . ?
C11 C12 H12 120.0 . . ?
C7 C12 H12 120.0 . . ?
C14 C13 C18 120.0 . . ?
C14 C13 P1 116.8(3) . . ?
C18 C13 P1 122.3(3) . . ?
C13 C14 C15 120.0 . . ?
C13 C14 H14 120.0 . . ?
C15 C14 H14 120.0 . . ?
C14 C15 C16 120.0 . . ?
C14 C15 H15 120.0 . . ?
C16 C15 H15 120.0 . . ?
C17 C16 C15 120.0 . . ?
C17 C16 C19 121.8(4) . . ?
C15 C16 C19 118.2(5) . . ?
C16 C17 C18 120.0 . . ?
C16 C17 H17 120.0 . . ?
C18 C17 H17 120.0 . . ?
C17 C18 C13 120.0 . . ?
C17 C18 H18 120.0 . . ?
C13 C18 H18 120.0 . . ?
N1 C19 C16 115.0(7) . . ?
N1 C19 H19A 108.5 . . ?
C16 C19 H19A 108.5 . . ?
N1 C19 H19B 108.5 . . ?
C16 C19 H19B 108.5 . . ?
H19A C19 H19B 107.5 . . ?
C21 C20 C25 120.0 . . ?
C21 C20 Si1 115.3(3) . . ?
C25 C20 Si1 124.7(3) . . ?
C20 C21 C22 120.0 . . ?
C20 C21 H21 120.0 . . ?
C22 C21 H21 120.0 . . ?
C21 C22 C23 120.0 . . ?
C21 C22 H22 120.0 . . ?
C23 C22 H22 120.0 . . ?
C24 C23 C22 120.0 . . ?
C24 C23 H23 120.0 . . ?
C22 C23 H23 120.0 . . ?
C23 C24 C25 120.0 . . ?
C23 C24 H24 120.0 . . ?
C25 C24 H24 120.0 . . ?
C24 C25 C20 120.0 . . ?
C24 C25 H25 120.0 . . ?
C20 C25 H25 120.0 . . ?
C27 C26 C31 120.0 . . ?
C27 C26 Si1 123.1(3) . . ?
C31 C26 Si1 116.8(3) . . ?
C28 C27 C26 120.0 . . ?
C28 C27 H27 120.0 . . ?
C26 C27 H27 120.0 . . ?
C27 C28 C29 120.0 . . ?
C27 C28 H28 120.0 . . ?
C29 C28 H28 120.0 . . ?
C30 C29 C28 120.0 . . ?
C30 C29 H29 120.0 . . ?
C28 C29 H29 120.0 . . ?
C29 C30 C31 120.0 . . ?
C29 C30 H30 120.0 . . ?
C31 C30 H30 120.0 . . ?
C30 C31 C26 120.0 . . ?
C30 C31 H31 120.0 . . ?
C26 C31 H31 120.0 . . ?
C33 C32 C37 120.0 . . ?
C33 C32 Si1 119.9(3) . . ?
C37 C32 Si1 120.0(3) . . ?
C34 C33 C32 120.0 . . ?
C34 C33 H33 120.0 . . ?
C32 C33 H33 120.0 . . ?
C35 C34 C33 120.0 . . ?
C35 C34 H34 120.0 . . ?
C33 C34 H34 120.0 . . ?
C36 C35 C34 120.0 . . ?
C36 C35 H35 120.0 . . ?
C34 C35 H35 120.0 . . ?
C35 C36 C37 120.0 . . ?
C35 C36 H36 120.0 . . ?
C37 C36 H36 120.0 . . ?
C36 C37 C32 120.0 . . ?
C36 C37 H37 120.0 . . ?
C32 C37 H37 120.0 . . ?
C44 P2 C38 102.0(3) . . ?
C44 P2 C50 102.5(3) . . ?
C38 P2 C50 103.4(3) . . ?
N2 Si2 C57 109.0(3) . . ?
N2 Si2 C63 112.2(3) . . ?
C57 Si2 C63 111.4(2) . . ?
N2 Si2 C69 104.5(3) . . ?
C57 Si2 C69 110.2(3) . . ?
C63 Si2 C69 109.3(2) . . ?
C56 N2 Si2 125.6(6) . . ?
C56 N2 H2N 117.2 . . ?
Si2 N2 H2N 117.2 . . ?
C39 C38 C43 120.0 . . ?
C39 C38 P2 122.9(3) . . ?
C43 C38 P2 117.0(3) . . ?
C40 C39 C38 120.0 . . ?
C40 C39 H39 120.0 . . ?
C38 C39 H39 120.0 . . ?
C39 C40 C41 120.0 . . ?
C39 C40 H40 120.0 . . ?
C41 C40 H40 120.0 . . ?
C42 C41 C40 120.0 . . ?
C42 C41 H41 120.0 . . ?
C40 C41 H41 120.0 . . ?
C41 C42 C43 120.0 . . ?
C41 C42 H42 120.0 . . ?
C43 C42 H42 120.0 . . ?
C42 C43 C38 120.0 . . ?
C42 C43 H43 120.0 . . ?
C38 C43 H43 120.0 . . ?
C45 C44 C49 120.0 . . ?
C45 C44 P2 123.0(3) . . ?
C49 C44 P2 117.0(3) . . ?
C46 C45 C44 120.0 . . ?
C46 C45 H45 120.0 . . ?
C44 C45 H45 120.0 . . ?
C45 C46 C47 120.0 . . ?
C45 C46 H46 120.0 . . ?
C47 C46 H46 120.0 . . ?
C48 C47 C46 120.0 . . ?
C48 C47 H47 120.0 . . ?
C46 C47 H47 120.0 . . ?
C49 C48 C47 120.0 . . ?
C49 C48 H48 120.0 . . ?
C47 C48 H48 120.0 . . ?
C48 C49 C44 120.0 . . ?
C48 C49 H49 120.0 . . ?
C44 C49 H49 120.0 . . ?
C51 C50 C55 120.0 . . ?
C51 C50 P2 124.4(3) . . ?
C55 C50 P2 115.5(3) . . ?
C50 C51 C52 120.0 . . ?
C50 C51 H51 120.0 . . ?
C52 C51 H51 120.0 . . ?
C53 C52 C51 120.0 . . ?
C53 C52 H52 120.0 . . ?
C51 C52 H52 120.0 . . ?
C52 C53 C54 120.0 . . ?
C52 C53 C56 119.2(4) . . ?
C54 C53 C56 120.7(4) . . ?
C55 C54 C53 120.0 . . ?
C55 C54 H54 120.0 . . ?
C53 C54 H54 120.0 . . ?
C54 C55 C50 120.0 . . ?
C54 C55 H55 120.0 . . ?
C50 C55 H55 120.0 . . ?
N2 C56 C53 114.5(7) . . ?
N2 C56 H56A 108.6 . . ?
C53 C56 H56A 108.6 . . ?
N2 C56 H56B 108.6 . . ?
C53 C56 H56B 108.6 . . ?
H56A C56 H56B 107.6 . . ?
C58 C57 C62 120.0 . . ?
C58 C57 Si2 119.3(3) . . ?
C62 C57 Si2 120.6(3) . . ?
C57 C58 C59 120.0 . . ?
C57 C58 H58 120.0 . . ?
C59 C58 H58 120.0 . . ?
C60 C59 C58 120.0 . . ?
C60 C59 H59 120.0 . . ?
C58 C59 H59 120.0 . . ?
C61 C60 C59 120.0 . . ?
C61 C60 H60 120.0 . . ?
C59 C60 H60 120.0 . . ?
C60 C61 C62 120.0 . . ?
C60 C61 H61 120.0 . . ?
C62 C61 H61 120.0 . . ?
C61 C62 C57 120.0 . . ?
C61 C62 H62 120.0 . . ?
C57 C62 H62 120.0 . . ?
C64 C63 C68 120.0 . . ?
C64 C63 Si2 115.8(3) . . ?
C68 C63 Si2 124.1(3) . . ?
C65 C64 C63 120.0 . . ?
C65 C64 H64 120.0 . . ?
C63 C64 H64 120.0 . . ?
C64 C65 C66 120.0 . . ?
C64 C65 H65 120.0 . . ?
C66 C65 H65 120.0 . . ?
C67 C66 C65 120.0 . . ?
C67 C66 H66 120.0 . . ?
C65 C66 H66 120.0 . . ?
C66 C67 C68 120.0 . . ?
C66 C67 H67 120.0 . . ?
C68 C67 H67 120.0 . . ?
C67 C68 C63 120.0 . . ?
C67 C68 H68 120.0 . . ?
C63 C68 H68 120.0 . . ?
C70 C69 C74 120.0 . . ?
C70 C69 Si2 117.0(3) . . ?
C74 C69 Si2 123.0(3) . . ?
C69 C70 C71 120.0 . . ?
C69 C70 H70 120.0 . . ?
C71 C70 H70 120.0 . . ?
C70 C71 C72 120.0 . . ?
C70 C71 H71 120.0 . . ?
C72 C71 H71 120.0 . . ?
C73 C72 C71 120.0 . . ?
C73 C72 H72 120.0 . . ?
C71 C72 H72 120.0 . . ?
C72 C73 C74 120.0 . . ?
C72 C73 H73 120.0 . . ?
C74 C73 H73 120.0 . . ?
C73 C74 C69 120.0 . . ?
C73 C74 H74 120.0 . . ?
C69 C74 H74 120.0 . . ?

loop_
_geom_bond_atom_site_label_1
_geom_bond_atom_site_label_2
_geom_bond_distance
_geom_bond_site_symmetry_2
_geom_bond_publ_flag
P1 C7 1.840(4) . ?
P1 C1 1.855(5) . ?
P1 C13 1.866(4) . ?
Si1 N1 1.720(8) . ?
Si1 C20 1.900(4) . ?
Si1 C26 1.903(4) . ?
Si1 C32 1.904(4) . ?
N1 C19 1.468(11) . ?
N1 H1N 0.8800 . ?
C1 C2 1.3900 . ?
C1 C6 1.3900 . ?
C2 C3 1.3900 . ?
C2 H2 0.9500 . ?
C3 C4 1.3900 . ?
C3 H3 0.9500 . ?
C4 C5 1.3900 . ?
C4 H4 0.9500 . ?
C5 C6 1.3900 . ?
C5 H5 0.9500 . ?
C6 H6 0.9500 . ?
C7 C8 1.3900 . ?
C7 C12 1.3900 . ?
C8 C9 1.3900 . ?
C8 H8 0.9500 . ?
C9 C10 1.3900 . ?
C9 H9 0.9500 . ?
C10 C11 1.3900 . ?
C10 H10 0.9500 . ?
C11 C12 1.3900 . ?
C11 H11 0.9500 . ?
C12 H12 0.9500 . ?
C13 C14 1.3900 . ?
C13 C18 1.3900 . ?
C14 C15 1.3900 . ?
C14 H14 0.9500 . ?
C15 C16 1.3900 . ?
C15 H15 0.9500 . ?
C16 C17 1.3900 . ?
C16 C19 1.527(9) . ?
C17 C18 1.3900 . ?
C17 H17 0.9500 . ?
C18 H18 0.9500 . ?
C19 H19A 0.9900 . ?
C19 H19B 0.9900 . ?
C20 C21 1.3900 . ?
C20 C25 1.3900 . ?
C21 C22 1.3900 . ?
C21 H21 0.9500 . ?
C22 C23 1.3900 . ?
C22 H22 0.9500 . ?
C23 C24 1.3900 . ?
C23 H23 0.9500 . ?
C24 C25 1.3900 . ?
C24 H24 0.9500 . ?
C25 H25 0.9500 . ?
C26 C27 1.3900 . ?
C26 C31 1.3900 . ?
C27 C28 1.3900 . ?
C27 H27 0.9500 . ?
C28 C29 1.3900 . ?
C28 H28 0.9500 . ?
C29 C30 1.3900 . ?
C29 H29 0.9500 . ?
C30 C31 1.3900 . ?
C30 H30 0.9500 . ?
C31 H31 0.9500 . ?
C32 C33 1.3900 . ?
C32 C37 1.3900 . ?
C33 C34 1.3900 . ?
C33 H33 0.9500 . ?
C34 C35 1.3900 . ?
C34 H34 0.9500 . ?
C35 C36 1.3900 . ?
C35 H35 0.9500 . ?
C36 C37 1.3900 . ?
C36 H36 0.9500 . ?
C37 H37 0.9500 . ?
P2 C44 1.847(4) . ?
P2 C38 1.855(5) . ?
P2 C50 1.865(4) . ?
Si2 N2 1.715(7) . ?
Si2 C57 1.902(4) . ?
Si2 C63 1.903(4) . ?
Si2 C69 1.911(4) . ?
N2 C56 1.473(10) . ?
N2 H2N 0.8800 . ?
C38 C39 1.3900 . ?
C38 C43 1.3900 . ?
C39 C40 1.3900 . ?
C39 H39 0.9500 . ?
C40 C41 1.3900 . ?
C40 H40 0.9500 . ?
C41 C42 1.3900 . ?
C41 H41 0.9500 . ?
C42 C43 1.3900 . ?
C42 H42 0.9500 . ?
C43 H43 0.9500 . ?
C44 C45 1.3900 . ?
C44 C49 1.3900 . ?
C45 C46 1.3900 . ?
C45 H45 0.9500 . ?
C46 C47 1.3900 . ?
C46 H46 0.9500 . ?
C47 C48 1.3900 . ?
C47 H47 0.9500 . ?
C48 C49 1.3900 . ?
C48 H48 0.9500 . ?
C49 H49 0.9500 . ?
C50 C51 1.3900 . ?
C50 C55 1.3900 . ?
C51 C52 1.3900 . ?
C51 H51 0.9500 . ?
C52 C53 1.3900 . ?
C52 H52 0.9500 . ?
C53 C54 1.3900 . ?
C53 C56 1.524(10) . ?
C54 C55 1.3900 . ?
C54 H54 0.9500 . ?
C55 H55 0.9500 . ?
C56 H56A 0.9900 . ?
C56 H56B 0.9900 . ?
C57 C58 1.3900 . ?
C57 C62 1.3900 . ?
C58 C59 1.3900 . ?
C58 H58 0.9500 . ?
C59 C60 1.3900 . ?
C59 H59 0.9500 . ?
C60 C61 1.3900 . ?
C60 H60 0.9500 . ?
C61 C62 1.3900 . ?
C61 H61 0.9500 . ?
C62 H62 0.9500 . ?
C63 C64 1.3900 . ?
C63 C68 1.3900 . ?
C64 C65 1.3900 . ?
C64 H64 0.9500 . ?
C65 C66 1.3900 . ?
C65 H65 0.9500 . ?
C66 C67 1.3900 . ?
C66 H66 0.9500 . ?
C67 C68 1.3900 . ?
C67 H67 0.9500 . ?
C68 H68 0.9500 . ?
C69 C70 1.3900 . ?
C69 C74 1.3900 . ?
C70 C71 1.3900 . ?
C70 H70 0.9500 . ?
C71 C72 1.3900 . ?
C71 H71 0.9500 . ?
C72 C73 1.3900 . ?
C72 H72 0.9500 . ?
C73 C74 1.3900 . ?
C73 H73 0.9500 . ?
C74 H74 0.9500 . ?

loop_
_geom_torsion_atom_site_label_1
_geom_torsion_atom_site_label_2
_geom_torsion_atom_site_label_3
_geom_torsion_atom_site_label_4
_geom_torsion
_geom_torsion_site_symmetry_1
_geom_torsion_site_symmetry_2
_geom_torsion_site_symmetry_3
_geom_torsion_site_symmetry_4
_geom_torsion_publ_flag
C20 Si1 N1 C19 -48.0(8) . . . . ?
C26 Si1 N1 C19 -166.3(7) . . . . ?
C32 Si1 N1 C19 75.3(7) . . . . ?
C7 P1 C1 C2 180.0(3) . . . . ?
C13 P1 C1 C2 -72.5(4) . . . . ?
C7 P1 C1 C6 3.0(4) . . . . ?
C13 P1 C1 C6 110.5(4) . . . . ?
C6 C1 C2 C3 0.0 . . . . ?
P1 C1 C2 C3 -177.1(4) . . . . ?
C1 C2 C3 C4 0.0 . . . . ?
C2 C3 C4 C5 0.0 . . . . ?
C3 C4 C5 C6 0.0 . . . . ?
C4 C5 C6 C1 0.0 . . . . ?
C2 C1 C6 C5 0.0 . . . . ?
P1 C1 C6 C5 177.0(5) . . . . ?
C1 P1 C7 C8 -96.1(3) . . . . ?
C13 P1 C7 C8 155.8(3) . . . . ?
C1 P1 C7 C12 77.7(4) . . . . ?
C13 P1 C7 C12 -30.5(4) . . . . ?
C12 C7 C8 C9 0.0 . . . . ?
P1 C7 C8 C9 174.1(4) . . . . ?
C7 C8 C9 C10 0.0 . . . . ?
C8 C9 C10 C11 0.0 . . . . ?
C9 C10 C11 C12 0.0 . . . . ?
C10 C11 C12 C7 0.0 . . . . ?
C8 C7 C12 C11 0.0 . . . . ?
P1 C7 C12 C11 -173.5(5) . . . . ?
C7 P1 C13 C14 -61.6(4) . . . . ?
C1 P1 C13 C14 -168.0(3) . . . . ?
C7 P1 C13 C18 129.1(3) . . . . ?
C1 P1 C13 C18 22.6(4) . . . . ?
C18 C13 C14 C15 0.0 . . . . ?
P1 C13 C14 C15 -169.6(4) . . . . ?
C13 C14 C15 C16 0.0 . . . . ?
C14 C15 C16 C17 0.0 . . . . ?
C14 C15 C16 C19 177.3(7) . . . . ?
C15 C16 C17 C18 0.0 . . . . ?
C19 C16 C17 C18 -177.2(7) . . . . ?
C16 C17 C18 C13 0.0 . . . . ?
C14 C13 C18 C17 0.0 . . . . ?
P1 C13 C18 C17 169.0(4) . . . . ?
Si1 N1 C19 C16 -153.1(6) . . . . ?
C17 C16 C19 N1 16.2(11) . . . . ?
C15 C16 C19 N1 -161.0(6) . . . . ?
C25 C20 C21 C22 0.0 . . . . ?
Si1 C20 C21 C22 178.9(4) . . . . ?
C20 C21 C22 C23 0.0 . . . . ?
C21 C22 C23 C24 0.0 . . . . ?
C22 C23 C24 C25 0.0 . . . . ?
C23 C24 C25 C20 0.0 . . . . ?
C21 C20 C25 C24 0.0 . . . . ?
Si1 C20 C25 C24 -178.8(4) . . . . ?
C31 C26 C27 C28 0.0 . . . . ?
Si1 C26 C27 C28 -176.8(5) . . . . ?
C26 C27 C28 C29 0.0 . . . . ?
C27 C28 C29 C30 0.0 . . . . ?
C28 C29 C30 C31 0.0 . . . . ?
C29 C30 C31 C26 0.0 . . . . ?
C27 C26 C31 C30 0.0 . . . . ?
Si1 C26 C31 C30 177.0(4) . . . . ?
C37 C32 C33 C34 0.0 . . . . ?
Si1 C32 C33 C34 -175.9(4) . . . . ?
C32 C33 C34 C35 0.0 . . . . ?
C33 C34 C35 C36 0.0 . . . . ?
C34 C35 C36 C37 0.0 . . . . ?
C35 C36 C37 C32 0.0 . . . . ?
C33 C32 C37 C36 0.0 . . . . ?
Si1 C32 C37 C36 175.9(4) . . . . ?
C57 Si2 N2 C56 64.5(7) . . . . ?
C63 Si2 N2 C56 -59.4(7) . . . . ?
C69 Si2 N2 C56 -177.7(6) . . . . ?
C44 P2 C38 C39 -110.9(4) . . . . ?
C50 P2 C38 C39 -4.8(4) . . . . ?
C44 P2 C38 C43 72.9(4) . . . . ?
C50 P2 C38 C43 179.1(3) . . . . ?
C43 C38 C39 C40 0.0 . . . . ?
P2 C38 C39 C40 -176.0(5) . . . . ?
C38 C39 C40 C41 0.0 . . . . ?
C39 C40 C41 C42 0.0 . . . . ?
C40 C41 C42 C43 0.0 . . . . ?
C41 C42 C43 C38 0.0 . . . . ?
C39 C38 C43 C42 0.0 . . . . ?
P2 C38 C43 C42 176.2(4) . . . . ?
C38 P2 C44 C45 21.2(4) . . . . ?
C50 P2 C44 C45 -85.7(4) . . . . ?
C38 P2 C44 C49 -160.3(3) . . . . ?
C50 P2 C44 C49 92.9(4) . . . . ?
C49 C44 C45 C46 0.0 . . . . ?
P2 C44 C45 C46 178.5(5) . . . . ?
C44 C45 C46 C47 0.0 . . . . ?
C45 C46 C47 C48 0.0 . . . . ?
C46 C47 C48 C49 0.0 . . . . ?
C47 C48 C49 C44 0.0 . . . . ?
C45 C44 C49 C48 0.0 . . . . ?
P2 C44 C49 C48 -178.6(5) . . . . ?
C44 P2 C50 C51 3.2(4) . . . . ?
C38 P2 C50 C51 -102.6(4) . . . . ?
C44 P2 C50 C55 -173.8(3) . . . . ?
C38 P2 C50 C55 80.4(3) . . . . ?
C55 C50 C51 C52 0.0 . . . . ?
P2 C50 C51 C52 -176.8(4) . . . . ?
C50 C51 C52 C53 0.0 . . . . ?
C51 C52 C53 C54 0.0 . . . . ?
C51 C52 C53 C56 176.9(6) . . . . ?
C52 C53 C54 C55 0.0 . . . . ?
C56 C53 C54 C55 -176.8(6) . . . . ?
C53 C54 C55 C50 0.0 . . . . ?
C51 C50 C55 C54 0.0 . . . . ?
P2 C50 C55 C54 177.1(4) . . . . ?
Si2 N2 C56 C53 -150.5(6) . . . . ?
C52 C53 C56 N2 156.0(5) . . . . ?
C54 C53 C56 N2 -27.2(9) . . . . ?
C62 C57 C58 C59 0.0 . . . . ?
Si2 C57 C58 C59 -175.7(4) . . . . ?
C57 C58 C59 C60 0.0 . . . . ?
C58 C59 C60 C61 0.0 . . . . ?
C59 C60 C61 C62 0.0 . . . . ?
C60 C61 C62 C57 0.0 . . . . ?
C58 C57 C62 C61 0.0 . . . . ?
Si2 C57 C62 C61 175.6(4) . . . . ?
C68 C63 C64 C65 0.0 . . . . ?
Si2 C63 C64 C65 178.0(4) . . . . ?
C63 C64 C65 C66 0.0 . . . . ?
C64 C65 C66 C67 0.0 . . . . ?
C65 C66 C67 C68 0.0 . . . . ?
C66 C67 C68 C63 0.0 . . . . ?
C64 C63 C68 C67 0.0 . . . . ?
Si2 C63 C68 C67 -177.8(4) . . . . ?
C74 C69 C70 C71 0.0 . . . . ?
Si2 C69 C70 C71 -179.1(4) . . . . ?
C69 C70 C71 C72 0.0 . . . . ?
C70 C71 C72 C73 0.0 . . . . ?
C71 C72 C73 C74 0.0 . . . . ?
C72 C73 C74 C69 0.0 . . . . ?
C70 C69 C74 C73 0.0 . . . . ?
Si2 C69 C74 C73 179.0(4) . . . . ?
